data_2009525
loop_
_publ_author_name
'Pokkuluri, Phani Raj'
'Scheffer, John R.'
'Trotter, James'

_publ_section_title
;
 Dimethyl 9-phenyl-1,4-dihydro-1,4-ethenoanthracene-11,12-dicarboxylate
;
_journal_issue 3
_journal_name_full 'Acta Crystallographica Section C'
_journal_page_first 415
_journal_page_last 417
_journal_paper_doi 10.1107/S0108270193010054
_journal_volume 50
_journal_year 1994
_chemical_formula_moiety 'C26 H20 O4'
_chemical_formula_sum 'C26 H20 O4'
_chemical_formula_weight 396.44
_chemical_melting_point 492.5(15)
_chemical_name_systematic
;
Dimethyl 9-phenyl-1,4-dihydro-1,4-ethenoanthracene-11,12-dicarboxylate
;
_space_group_IT_number 19
_symmetry_cell_setting orthorhombic
_symmetry_space_group_name_Hall 'P 2ac 2ab'
_symmetry_space_group_name_H-M 'P 21 21 21'
_atom_type_scat_source IntTabIV
_cell_angle_alpha 90
_cell_angle_beta 90
_cell_angle_gamma 90
_cell_formula_units_Z 4
_cell_length_a 8.100(2)
_cell_length_b 31.729(5)
_cell_length_c 7.848(3)
_cell_measurement_reflns_used 19
_cell_measurement_temperature 294
_cell_measurement_theta_max 24
_cell_measurement_theta_min 13
_cell_volume 2017.0(10)
_computing_cell_refinement TEXRAY
_computing_data_collection ' TEXRAY (Molecular Structure Corporation, 1990)'
_computing_data_reduction TEXSAN
_computing_molecular_graphics TEXSAN
_computing_structure_refinement TEXSAN
_computing_structure_solution TEXSAN
_diffrn_ambient_temperature 294
_diffrn_measurement_device 'Rigaku AFC6'
_diffrn_measurement_method \w/2\q
_diffrn_radiation_monochromator graphite
_diffrn_radiation_source xray_tube
_diffrn_radiation_type 'Copper K\a'
_diffrn_radiation_wavelength 1.5418
_diffrn_reflns_limit_h_max 10
_diffrn_reflns_limit_h_min 0
_diffrn_reflns_limit_k_max 40
_diffrn_reflns_limit_k_min 0
_diffrn_reflns_limit_l_max 9
_diffrn_reflns_limit_l_min 0
_diffrn_reflns_number 2347
_diffrn_reflns_theta_max 77.6
_diffrn_standards_decay_% 0.1
_diffrn_standards_interval_count 150
_diffrn_standards_number 3
_exptl_absorpt_coefficient_mu 0.67
_exptl_absorpt_correction_T_max 1.00
_exptl_absorpt_correction_T_min 0.90
_exptl_absorpt_correction_type 'no absorption correction'
_exptl_crystal_colour colourless
_exptl_crystal_density_diffrn 1.305
_exptl_crystal_description plate
_exptl_crystal_F_000 832
_exptl_crystal_size_max 0.4
_exptl_crystal_size_mid 0.4
_exptl_crystal_size_min 0.1
_refine_diff_density_max .26
_refine_diff_density_min -.18
_refine_ls_extinction_coef 3.4E-6(6)
_refine_ls_extinction_method TEXSAN
_refine_ls_goodness_of_fit_obs 1.81
_refine_ls_hydrogen_treatment 'xyzB, but methyl H atoms fixed'
_refine_ls_matrix_type full
_refine_ls_number_constraints 0
_refine_ls_number_parameters '272 (plus 56 H parameters)'
_refine_ls_number_reflns 1862
_refine_ls_number_restraints 0
_refine_ls_R_factor_all .061
_refine_ls_R_factor_obs .040
_refine_ls_shift/esd_max .005
_refine_ls_structure_factor_coef F
_refine_ls_weighting_details 'w = 1/\s^2^(F)'
_refine_ls_weighting_scheme calc
_refine_ls_wR_factor_all .057
_refine_ls_wR_factor_obs .056
_reflns_number_observed 1862
_reflns_number_total 2347
_reflns_observed_criterion 3\s(I)
_cod_data_source_file br1057.cif
_cod_data_source_block raj12_1
_cod_depositor_comments
;
The following automatic conversions were performed:

'_chemical_melting_point' value '491-494K' was changed to '492.5(15)'
- the average value was taken and precision was estimated.

Automatic conversion script
Id: cif_fix_values 1646 2011-03-28 12:23:43Z adriana 

The following automatic conversions were performed:

'_chemical_melting_point' value '491-494K' was changed to '492.5(15)'
- the average value was taken and precision was estimated.

Automatic conversion script
Id: cif_fix_values 1715 2011-07-08 13:25:40Z adriana 

The following automatic conversions were performed:

'_refine_ls_weighting_scheme' value '1/\s^2^(F)' was changed to
'calc'. New tag '_refine_ls_weighting_details' was created. The value
of the new tag was set to 'w = 1/\s^2^(F)'.

Automatic conversion script
Id: cif_fix_values 3143 2015-03-26 13:38:13Z robertas 
;
_cod_database_code 2009525

loop_
_symmetry_equiv_pos_as_xyz
x,y,z
1/2-x,-y,1/2+z
1/2+x,1/2-y,-z
-x,1/2+y,1/2-z

loop_
_atom_site_aniso_label
_atom_site_aniso_U_11
_atom_site_aniso_U_22
_atom_site_aniso_U_33
_atom_site_aniso_U_12
_atom_site_aniso_U_13
_atom_site_aniso_U_23
? ? ? ? ? ? ?

loop_
_atom_site_label
_atom_site_fract_x
_atom_site_fract_y
_atom_site_fract_z
_atom_site_U_iso_or_equiv
O1 .2730(3) .23235(6) .5008(3) .064
O2 .0694(4) .20758(9) .3433(5) .096
O3 .3514(6) .20769(7) .0843(3) .104
O4 .4129(5) .14816(9) -.0433(3) .089
C1 .3234(4) .13803(8) .5514(4) .040
C2 .5050(4) .12643(9) .5698(4) .048
C3 .5695(4) .10927(10) .4330(5) .054
C4 .4486(4) .10469(9) .2851(4) .050
C4A .3060(4) .07819(8) .3570(4) .044
C5 .0524(5) -.01856(9) .3222(5) .055
C6 -.0784(5) -.03752(10) .4021(5) .061
C7 -.1565(4) -.01760(10) .5369(5) .061
C8 -.0993(4) .02055(9) .5961(5) .053
C8A .0383(4) .04033(8) .5213(4) .043
C9 .1016(4) .07988(8) .5839(3) .040
C9A .2342(4) .09719(8) .5032(3) .041
C10 .2506(4) .04093(8) .2968(4) .048
C10A .1147(4) .02073(8) .3786(4) .046
C11 .3059(4) .16527(8) .3933(3) .042
C12 .3757(4) .14815(9) .2547(4) .047
C13 .2044(4) .20387(8) .4032(4) .046
C14 .1828(5) .27069(10) .5294(6) .073
C15 .3829(5) .16717(10) .0825(4) .055
C16 .3431(12) .22883(14) -.0757(6) .143
C17 .0260(4) .10091(8) .7350(4) .041
C18 -.0606(5) .13828(10) .7147(5) .056
C19 -.1263(6) .15927(12) .8535(5) .072
C20 -.1062(6) .14289(13) 1.0156(5) .068
C21 -.0214(5) .10628(12) 1.0363(4) .063
C22 .0445(4) .08505(10) .8991(4) .054
H1 .281 .153 .652 .05
H2 .551 .131 .677 .05
H3 .681 .100 .426 .07
H4 .488 .093 .176 .07
H5 .114 -.034 .226 .06
H6 -.113 -.066 .366 .07
H7 -.259 -.030 .603 .07
H8 -.156 .035 .691 .10
H10 .305 .026 .202 .06
H14A .131 .279 .426 .09
H14B .257 .292 .567 .09
H14C .101 .266 .614 .09
H16A .443 .224 -.137 .17
H16B .253 .218 -.140 .17
H16C .328 .258 -.057 .17
H18 -.065 .150 .592 .07
H19 -.180 .190 .839 .08
H20 -.154 .159 1.113 .09
H21 -.005 .100 1.154 .09
H22 .102 .059 .913 .07

loop_
_geom_angle_atom_site_label_1
_geom_angle_atom_site_label_2
_geom_angle_atom_site_label_3
_geom_angle
_geom_angle_publ_flag
C2 C1 C9A 105.9(2) yes
C2 C1 C11 107.8(2) yes
C9A C1 C11 103.6(2) yes
C1 C2 C3 114.0(3) yes
C2 C3 C4 114.0(3) yes
C3 C4 C4A 104.8(3) yes
C3 C4 C12 106.4(2) yes
C4A C4 C12 105.2(3) yes
C4 C4A C9A 111.9(2) yes
C4 C4A C10 126.9(3) yes
C9A C4A C10 121.2(3) yes
C6 C5 C10A 121.3(3) yes
C5 C6 C7 120.2(3) yes
C6 C7 C8 120.3(3) yes
C7 C8 C8A 121.2(3) yes
C8 C8A C9 121.8(3) yes
C8 C8A C10A 118.6(3) yes
C9 C8A C10A 119.6(3) yes
C8A C9 C9A 118.2(3) yes
C8A C9 C17 120.9(2) yes
C9A C9 C17 120.8(2) yes
C1 C9A C4A 111.4(2) yes
C1 C9A C9 126.8(2) yes
C4A C9A C9 121.8(2) yes
C4A C10 C10A 119.5(3) yes
C5 C10A C8A 118.4(3) yes
C5 C10A C10 122.0(3) yes
C8A C10A C10 119.6(2) yes
C1 C11 C12 113.1(2) yes
C1 C11 C13 118.7(2) yes
C12 C11 C13 127.8(3) yes
C4 C12 C11 113.9(3) yes
C4 C12 C15 119.9(3) yes
C11 C12 C15 126.2(3) yes
C11 C13 O1 111.5(3) yes
C11 C13 O2 124.7(3) yes
O1 C13 O2 123.4(3) yes
C12 C15 O3 112.5(3) yes
C12 C15 O4 124.2(3) yes
O3 C15 O4 123.3(3) yes
C9 C17 C18 119.9(3) yes
C9 C17 C22 122.0(2) yes
C18 C17 C22 118.1(3) yes
C17 C18 C19 121.1(3) yes
C18 C19 C20 119.9(3) yes
C19 C20 C21 119.4(3) yes
C20 C21 C22 121.4(3) yes
C17 C22 C21 120.3(3) yes
C13 O1 C14 117.4(3) yes
C15 O3 C16 117.5(3) yes

loop_
_geom_bond_atom_site_label_1
_geom_bond_atom_site_label_2
_geom_bond_distance
_geom_bond_publ_flag
C1 C2 1.523(4) yes
C1 C9A 1.531(4) yes
C1 C11 1.519(4) yes
C2 C3 1.312(5) yes
C3 C4 1.526(5) yes
C4 C4A 1.536(4) yes
C4 C12 1.519(4) yes
C4A C9A 1.421(4) yes
C4A C10 1.350(4) yes
C5 C6 1.370(5) yes
C5 C10A 1.416(4) yes
C6 C7 1.385(5) yes
C7 C8 1.377(4) yes
C8 C8A 1.407(4) yes
C8A C9 1.442(4) yes
C8A C10A 1.423(4) yes
C9 C9A 1.362(4) yes
C9 C17 1.492(4) yes
C10 C10A 1.426(5) yes
C11 C12 1.341(4) yes
C11 C13 1.477(4) yes
C12 C15 1.481(4) yes
C17 C18 1.387(4) yes
C17 C22 1.391(4) yes
C18 C19 1.383(5) yes
C19 C20 1.384(6) yes
C20 C21 1.359(5) yes
C21 C22 1.378(5) yes
C13 O1 1.308(4) yes
C13 O2 1.196(4) yes
C14 O1 1.437(4) yes
C15 O3 1.311(4) yes
C15 O4 1.182(4) yes
C16 O3 1.425(4) yes
